data_4307148
loop_
_publ_author_name
'Zhongyue Li'
'Guangshan Zhu'
'Xiaodan Guo'
'Xiaojun Zhao'
'Zhao Jin'
'Shilun Qiu'

_publ_section_title
;
Synthesis, Structure, and Luminescent and Magnetic Properties of Novel
Lanthanide Metal-Organic Frameworks with Zeolite-like Topology
;
_journal_name_full 'Inorganic Chemistry'
_journal_page_first 5174
_journal_page_last 5178
_journal_paper_doi 10.1021/ic061666i
_journal_volume 46
_journal_year 2007
_chemical_formula_sum 'C15 H19 N2 O9 Tm'
_chemical_formula_weight 540.25
_chemical_name_common Tm(BTC)(DMF)2(H2O)
_chemical_name_systematic
; 
 ? 
;
_space_group_IT_number 15
_symmetry_cell_setting monoclinic
_symmetry_space_group_name_Hall '-C 2yc'
_symmetry_space_group_name_H-M 'C 1 2/c 1'
_atom_sites_solution_hydrogens geom
_atom_sites_solution_primary direct
_atom_sites_solution_secondary difmap
_audit_creation_method SHELXL-97
_cell_angle_alpha 90.00
_cell_angle_beta 107.086(2)
_cell_angle_gamma 90.00
_cell_formula_units_Z 8
_cell_length_a 18.382(2)
_cell_length_b 11.5929(15)
_cell_length_c 19.632(3)
_cell_measurement_temperature 293(2)
_cell_volume 3998.9(9)
_computing_cell_refinement 'Bruker SMART'
_computing_data_collection 'Bruker SMART'
_computing_data_reduction 'Bruker SMART'
_computing_molecular_graphics 'SHELXS-97 (Sheldrick, 1990)'
_computing_publication_material 'SHELXL-97 (Sheldrick, 1997)'
_computing_structure_refinement 'SHELXL-97 (Sheldrick, 1997)'
_computing_structure_solution 'SHELXS-97 (Sheldrick, 1990)'
_diffrn_ambient_temperature 293(2)
_diffrn_measured_fraction_theta_full 0.904
_diffrn_measured_fraction_theta_max 0.904
_diffrn_measurement_device_type 'CCD area detector'
_diffrn_measurement_method 'phi and omega scans'
_diffrn_radiation_monochromator graphite
_diffrn_radiation_source 'fine-focus sealed tube'
_diffrn_radiation_type MoK\a
_diffrn_radiation_wavelength 0.71073
_diffrn_reflns_av_R_equivalents 0.0995
_diffrn_reflns_av_sigmaI/netI 0.1233
_diffrn_reflns_limit_h_max 23
_diffrn_reflns_limit_h_min -23
_diffrn_reflns_limit_k_max 6
_diffrn_reflns_limit_k_min -15
_diffrn_reflns_limit_l_max 24
_diffrn_reflns_limit_l_min -25
_diffrn_reflns_number 11699
_diffrn_reflns_theta_full 27.91
_diffrn_reflns_theta_max 27.91
_diffrn_reflns_theta_min 2.10
_diffrn_standards_decay_% 0
_diffrn_standards_interval_count 0
_diffrn_standards_interval_time .
_diffrn_standards_number 0
_exptl_absorpt_coefficient_mu 4.485
_exptl_absorpt_correction_type none
_exptl_crystal_colour colorless
_exptl_crystal_density_diffrn 1.795
_exptl_crystal_density_method 'not measured'
_exptl_crystal_description rod
_exptl_crystal_F_000 2112
_exptl_crystal_size_max 0.9
_exptl_crystal_size_mid 0.6
_exptl_crystal_size_min 0.6
_refine_diff_density_max 2.002
_refine_diff_density_min -1.196
_refine_diff_density_rms 0.222
_refine_ls_extinction_method none
_refine_ls_goodness_of_fit_ref 1.023
_refine_ls_hydrogen_treatment mixed
_refine_ls_matrix_type full
_refine_ls_number_parameters 255
_refine_ls_number_reflns 4323
_refine_ls_number_restraints 18
_refine_ls_restrained_S_all 1.023
_refine_ls_R_factor_all 0.0892
_refine_ls_R_factor_gt 0.0593
_refine_ls_shift/su_max 0.005
_refine_ls_shift/su_mean 0.000
_refine_ls_structure_factor_coef Fsqd
_refine_ls_weighting_details 'calc w=1/[\s^2^(Fo^2^)+(0.0269P)^2^+0.0000P] where P=(Fo^2^+2Fc^2^)/3'
_refine_ls_weighting_scheme calc
_refine_ls_wR_factor_gt 0.1079
_refine_ls_wR_factor_ref 0.1240
_reflns_number_gt 3064
_reflns_number_total 4323
_reflns_threshold_expression >2sigma(I)
_cod_data_source_file ic061666i-file001_5.cif
_cod_data_source_block Tm(BTC)(DMF)2(H2O)
_cod_original_cell_volume 3998.8(9)
_cod_database_code 4307148

loop_
_symmetry_equiv_pos_as_xyz
'x, y, z'
'-x, y, -z+1/2'
'x+1/2, y+1/2, z'
'-x+1/2, y+1/2, -z+1/2'
'-x, -y, -z'
'x, -y, z-1/2'
'-x+1/2, -y+1/2, -z'
'x+1/2, -y+1/2, z-1/2'

loop_
_atom_site_label
_atom_site_type_symbol
_atom_site_fract_x
_atom_site_fract_y
_atom_site_fract_z
_atom_site_U_iso_or_equiv
_atom_site_adp_type
_atom_site_occupancy
_atom_site_symmetry_multiplicity
_atom_site_calc_flag
_atom_site_refinement_flags
_atom_site_disorder_assembly
_atom_site_disorder_group
Tm1 Tm 0.07492(2) 0.82928(4) 0.08307(2) 0.02043(15) Uani 1 1 d . . .
O1 O 0.1759(5) 0.7332(8) 0.0528(4) 0.053(3) Uani 1 1 d . . .
O2 O 0.1509(4) 0.6803(8) 0.1488(4) 0.050(2) Uani 1 1 d . . .
O3 O 0.1560(4) 0.9478(7) 0.1698(3) 0.038(2) Uani 1 1 d . . .
O4 O 0.0698(4) 0.8534(6) 0.2034(3) 0.0253(17) Uani 1 1 d . . .
O5 O -0.0261(4) 0.9464(7) 0.0663(3) 0.038(2) Uani 1 1 d . . .
O6 O 0.1155(3) 0.9658(6) 0.0190(3) 0.0281(17) Uani 1 1 d . . .
O7 O 0.0171(5) 0.7668(8) -0.0322(4) 0.045(2) Uani 1 1 d . . .
O8 O -0.0198(5) 0.6981(7) 0.0881(4) 0.048(2) Uani 1 1 d . . .
O1W O 0.0000 0.482(2) 0.2500 0.069(7) Uani 0.60 2 d SP . .
O2W O 0.0000 0.388(4) 0.2500 0.090(14) Uani 0.40 2 d SP . .
O3W O 0.0000 0.297(4) 0.2500 0.129(14) Uani 0.60 2 d SPU . .
O4W O 0.0000 0.186(4) 0.2500 0.110(15) Uani 0.40 2 d SPU . .
C1 C 0.3082(5) 1.1764(10) 0.3921(5) 0.026(2) Uani 1 1 d . . .
C2 C 0.2398(5) 1.0968(9) 0.3746(5) 0.022(2) Uani 1 1 d . . .
C3 C 0.1995(5) 1.0818(9) 0.4235(5) 0.021(2) Uani 1 1 d . . .
H3A H 0.2154 1.1170 0.4680 0.025 Uiso 1 1 calc R . .
C4 C 0.1347(5) 1.0129(9) 0.4048(4) 0.022(2) Uani 1 1 d . . .
C5 C 0.1114(5) 0.9596(9) 0.3392(4) 0.022(2) Uani 1 1 d . . .
H5A H 0.0681 0.9133 0.3275 0.027 Uiso 1 1 calc R . .
C6 C 0.1531(5) 0.9751(10) 0.2896(5) 0.027(2) Uani 1 1 d . . .
C7 C 0.2169(5) 1.0429(9) 0.3087(5) 0.026(2) Uani 1 1 d . . .
H7A H 0.2453 1.0530 0.2769 0.031 Uiso 1 1 calc R . .
C8 C 0.1246(6) 0.9202(9) 0.2170(5) 0.025(2) Uani 1 1 d . . .
C9 C 0.0881(5) 0.9968(10) 0.4562(5) 0.026(2) Uani 1 1 d . . .
C10 C -0.0468(8) 0.7768(13) -0.0759(6) 0.048(3) Uani 1 1 d . . .
H10A H -0.0670 0.8509 -0.0825 0.057 Uiso 1 1 calc R . .
C11 C -0.0590(11) 0.5845(17) -0.1030(10) 0.121(8) Uani 1 1 d . . .
H11A H -0.0105 0.5832 -0.0671 0.182 Uiso 1 1 calc R . .
H11B H -0.0534 0.5566 -0.1472 0.182 Uiso 1 1 calc R . .
H11C H -0.0941 0.5362 -0.0884 0.182 Uiso 1 1 calc R . .
C12 C -0.1577(9) 0.7199(17) -0.1643(9) 0.118(8) Uani 1 1 d . . .
H12A H -0.1694 0.8008 -0.1655 0.176 Uiso 1 1 calc R . .
H12B H -0.1971 0.6770 -0.1526 0.176 Uiso 1 1 calc R . .
H12C H -0.1546 0.6961 -0.2102 0.176 Uiso 1 1 calc R . .
C13 C -0.0524(7) 0.6802(11) 0.1321(6) 0.045(3) Uani 1 1 d . . .
H13A H -0.0257 0.6997 0.1787 0.053 Uiso 1 1 calc R . .
C14 C -0.1633(12) 0.593(2) 0.0526(10) 0.144(8) Uani 1 1 d U . .
H14A H -0.1362 0.6098 0.0188 0.216 Uiso 1 1 calc R . .
H14B H -0.2125 0.6288 0.0377 0.216 Uiso 1 1 calc R . .
H14C H -0.1693 0.5108 0.0553 0.216 Uiso 1 1 calc R . .
C15 C -0.1573(10) 0.6157(17) 0.1791(9) 0.104(6) Uani 1 1 d . . .
H15A H -0.1248 0.6424 0.2241 0.156 Uiso 1 1 calc R . .
H15B H -0.1664 0.5345 0.1821 0.156 Uiso 1 1 calc R . .
H15C H -0.2049 0.6563 0.1678 0.156 Uiso 1 1 calc R . .
N1 N -0.0870(7) 0.6991(10) -0.1121(6) 0.062(3) Uani 1 1 d . . .
N2 N -0.1204(6) 0.6369(12) 0.1230(6) 0.070(4) Uani 1 1 d . . .

loop_
_atom_site_aniso_label
_atom_site_aniso_U_11
_atom_site_aniso_U_22
_atom_site_aniso_U_33
_atom_site_aniso_U_23
_atom_site_aniso_U_13
_atom_site_aniso_U_12
Tm1 0.0169(2) 0.0310(3) 0.0156(2) 0.0007(2) 0.00818(15) 0.0083(2)
O1 0.063(6) 0.073(7) 0.041(4) 0.032(5) 0.041(4) 0.049(5)
O2 0.055(5) 0.068(6) 0.043(4) 0.019(5) 0.041(4) 0.028(5)
O3 0.043(5) 0.055(6) 0.025(4) -0.014(4) 0.024(3) -0.023(4)
O4 0.022(4) 0.036(5) 0.022(3) -0.004(3) 0.014(3) -0.007(3)
O5 0.030(4) 0.060(6) 0.035(4) 0.023(4) 0.027(3) 0.026(4)
O6 0.026(4) 0.047(5) 0.016(3) 0.004(3) 0.012(3) 0.009(3)
O7 0.047(5) 0.063(6) 0.022(4) -0.010(4) 0.006(4) 0.000(5)
O8 0.055(5) 0.056(6) 0.039(4) -0.011(4) 0.025(4) -0.024(5)
O1W 0.097(19) 0.028(13) 0.067(15) 0.000 0.001(12) 0.000
O2W 0.10(3) 0.05(3) 0.16(4) 0.000 0.10(3) 0.000
O3W 0.139(16) 0.124(16) 0.133(16) 0.000 0.056(10) 0.000
O4W 0.10(3) 0.05(2) 0.18(4) 0.000 0.05(3) 0.000
C1 0.024(5) 0.025(6) 0.033(5) -0.007(5) 0.013(4) -0.017(5)
C2 0.017(5) 0.027(6) 0.025(5) -0.009(5) 0.009(4) -0.007(4)
C3 0.022(5) 0.027(6) 0.016(5) 0.002(4) 0.012(4) -0.009(4)
C4 0.020(5) 0.031(6) 0.016(4) -0.005(5) 0.006(4) -0.003(5)
C5 0.020(5) 0.026(6) 0.024(5) 0.004(5) 0.010(4) -0.003(4)
C6 0.022(5) 0.040(7) 0.021(5) 0.002(5) 0.011(4) 0.000(5)
C7 0.023(5) 0.040(7) 0.020(5) 0.004(5) 0.014(4) -0.008(5)
C8 0.024(6) 0.029(6) 0.022(5) 0.002(5) 0.007(4) 0.003(5)
C9 0.019(5) 0.034(7) 0.031(5) -0.006(5) 0.019(4) -0.007(5)
C10 0.057(9) 0.054(9) 0.035(7) 0.000(7) 0.018(6) 0.005(7)
C11 0.13(2) 0.091(16) 0.131(17) -0.006(16) 0.026(14) 0.008(14)
C12 0.065(12) 0.13(2) 0.119(15) 0.014(15) -0.030(11) -0.025(12)
C13 0.054(8) 0.038(8) 0.039(6) -0.008(7) 0.010(6) -0.007(7)
C14 0.130(11) 0.168(12) 0.131(11) -0.007(9) 0.034(8) -0.017(9)
C15 0.106(15) 0.116(16) 0.122(14) -0.005(14) 0.087(12) -0.009(12)
N1 0.059(8) 0.039(7) 0.069(8) -0.022(6) -0.009(6) -0.011(6)
N2 0.038(6) 0.122(13) 0.051(6) -0.015(8) 0.016(5) -0.026(7)

loop_
_atom_type_symbol
_atom_type_description
_atom_type_scat_dispersion_real
_atom_type_scat_dispersion_imag
_atom_type_scat_source
C C 0.0033 0.0016 'International Tables Vol C Tables 4.2.6.8 and 6.1.1.4'
H H 0.0000 0.0000 'International Tables Vol C Tables 4.2.6.8 and 6.1.1.4'
N N 0.0061 0.0033 'International Tables Vol C Tables 4.2.6.8 and 6.1.1.4'
O O 0.0106 0.0060 'International Tables Vol C Tables 4.2.6.8 and 6.1.1.4'
Tm Tm -0.3139 5.2483 'International Tables Vol C Tables 4.2.6.8 and 6.1.1.4'

loop_
_geom_angle_atom_site_label_1
_geom_angle_atom_site_label_2
_geom_angle_atom_site_label_3
_geom_angle
_geom_angle_site_symmetry_1
_geom_angle_site_symmetry_3
_geom_angle_publ_flag
O5 Tm1 O6 83.7(2) . . ?
O5 Tm1 O7 85.6(3) . . ?
O6 Tm1 O7 79.0(3) . . ?
O5 Tm1 O8 78.8(3) . . ?
O6 Tm1 O8 147.6(2) . . ?
O7 Tm1 O8 72.7(3) . . ?
O5 Tm1 O3 94.3(3) . . ?
O6 Tm1 O3 75.7(2) . . ?
O7 Tm1 O3 154.5(3) . . ?
O8 Tm1 O3 132.3(2) . . ?
O5 Tm1 O2 148.9(2) . . ?
O6 Tm1 O2 125.1(2) . . ?
O7 Tm1 O2 109.5(3) . . ?
O8 Tm1 O2 80.1(3) . . ?
O3 Tm1 O2 83.3(3) . . ?
O5 Tm1 O1 156.4(2) . . ?
O6 Tm1 O1 77.4(3) . . ?
O7 Tm1 O1 77.2(3) . . ?
O8 Tm1 O1 110.6(3) . . ?
O3 Tm1 O1 94.5(3) . . ?
O2 Tm1 O1 54.2(2) . . ?
O5 Tm1 O4 78.8(2) . . ?
O6 Tm1 O4 125.1(2) . . ?
O7 Tm1 O4 148.9(3) . . ?
O8 Tm1 O4 77.9(2) . . ?
O3 Tm1 O4 54.5(2) . . ?
O2 Tm1 O4 74.6(2) . . ?
O1 Tm1 O4 123.8(2) . . ?
O5 Tm1 C1 175.8(3) . 4_545 ?
O6 Tm1 C1 100.5(3) . 4_545 ?
O7 Tm1 C1 94.8(3) . 4_545 ?
O8 Tm1 C1 97.3(3) . 4_545 ?
O3 Tm1 C1 87.2(3) . 4_545 ?
O2 Tm1 C1 27.4(2) . 4_545 ?
O1 Tm1 C1 26.8(2) . 4_545 ?
O4 Tm1 C1 99.0(3) . 4_545 ?
O5 Tm1 C8 86.3(3) . . ?
O6 Tm1 C8 101.1(3) . . ?
O7 Tm1 C8 171.9(3) . . ?
O8 Tm1 C8 104.7(3) . . ?
O3 Tm1 C8 27.6(3) . . ?
O2 Tm1 C8 77.2(3) . . ?
O1 Tm1 C8 110.9(3) . . ?
O4 Tm1 C8 26.9(2) . . ?
C1 Tm1 C8 93.2(3) 4_545 . ?
C1 O1 Tm1 91.8(6) 4_545 . ?
C1 O2 Tm1 92.6(6) 4_545 . ?
C8 O3 Tm1 93.1(6) . . ?
C8 O4 Tm1 91.2(5) . . ?
C9 O5 Tm1 166.1(7) 2 . ?
C9 O6 Tm1 132.5(6) 6_575 . ?
C10 O7 Tm1 135.9(8) . . ?
C13 O8 Tm1 132.5(8) . . ?
O3W O2W O1W 180.000(11) . . ?
O2W O3W O4W 180.000(14) . . ?
O1 C1 O2 121.0(9) 4 4 ?
O1 C1 C2 119.5(8) 4 . ?
O2 C1 C2 119.4(9) 4 . ?
O1 C1 Tm1 61.4(5) 4 4 ?
O2 C1 Tm1 60.0(5) 4 4 ?
C2 C1 Tm1 176.1(7) . 4 ?
C7 C2 C3 120.9(9) . . ?
C7 C2 C1 119.3(8) . . ?
C3 C2 C1 119.8(8) . . ?
C2 C3 C4 118.6(8) . . ?
C5 C4 C3 120.8(8) . . ?
C5 C4 C9 119.0(9) . . ?
C3 C4 C9 120.2(8) . . ?
C4 C5 C6 120.1(9) . . ?
C7 C6 C5 118.6(9) . . ?
C7 C6 C8 122.2(8) . . ?
C5 C6 C8 119.2(9) . . ?
C6 C7 C2 120.9(9) . . ?
O4 C8 O3 121.2(9) . . ?
O4 C8 C6 120.3(9) . . ?
O3 C8 C6 118.5(9) . . ?
O4 C8 Tm1 61.9(5) . . ?
O3 C8 Tm1 59.3(5) . . ?
C6 C8 Tm1 177.5(7) . . ?
O5 C9 O6 124.7(8) 2 6_576 ?
O5 C9 C4 117.5(8) 2 . ?
O6 C9 C4 117.8(8) 6_576 . ?
O7 C10 N1 127.6(14) . . ?
O8 C13 N2 128.5(11) . . ?
C10 N1 C11 118.1(13) . . ?
C10 N1 C12 123.6(14) . . ?
C11 N1 C12 118.2(13) . . ?
C13 N2 C14 119.4(13) . . ?
C13 N2 C15 126.3(12) . . ?
C14 N2 C15 114.0(14) . . ?

loop_
_geom_bond_atom_site_label_1
_geom_bond_atom_site_label_2
_geom_bond_distance
_geom_bond_site_symmetry_2
_geom_bond_publ_flag
Tm1 O5 2.245(7) . ?
Tm1 O6 2.279(7) . ?
Tm1 O7 2.315(7) . ?
Tm1 O8 2.336(8) . ?
Tm1 O3 2.349(7) . ?
Tm1 O2 2.354(8) . ?
Tm1 O1 2.385(7) . ?
Tm1 O4 2.408(6) . ?
Tm1 C1 2.716(9) 4_545 ?
Tm1 C8 2.729(9) . ?
O1 C1 1.227(11) 4_545 ?
O2 C1 1.251(11) 4_545 ?
O3 C8 1.268(11) . ?
O4 C8 1.235(11) . ?
O5 C9 1.241(10) 2 ?
O6 C9 1.264(10) 6_575 ?
O7 C10 1.239(13) . ?
O8 C13 1.205(13) . ?
O1W O2W 1.08(4) . ?
O2W O3W 1.06(5) . ?
O3W O4W 1.29(5) . ?
C1 O1 1.227(11) 4 ?
C1 O2 1.251(11) 4 ?
C1 C2 1.516(13) . ?
C1 Tm1 2.716(9) 4 ?
C2 C7 1.386(12) . ?
C2 C3 1.387(12) . ?
C3 C4 1.390(12) . ?
C4 C5 1.378(12) . ?
C4 C9 1.515(12) . ?
C5 C6 1.417(12) . ?
C6 C7 1.369(13) . ?
C6 C8 1.508(13) . ?
C9 O5 1.241(10) 2 ?
C9 O6 1.264(10) 6_576 ?
C10 N1 1.247(15) . ?
C11 N1 1.42(2) . ?
C12 N1 1.419(16) . ?
C13 N2 1.309(15) . ?
C14 N2 1.466(19) . ?
C15 N2 1.477(17) . ?
